data_5000206
loop_
_publ_author_name
'van Koningsveld, H.'

_journal_name_full 'Crystal Structure Communications'
_journal_page_first 1423
_journal_volume 11
_journal_year 1982
_chemical_formula_sum 'C11 H14 O2'
_space_group_IT_number 2
_symmetry_cell_setting triclinic
_symmetry_Int_Tables_number 2
_symmetry_space_group_name_Hall '-P 1'
_symmetry_space_group_name_H-M 'P -1'
_cell_angle_alpha 100.64(4)
_cell_angle_beta 90.91(4)
_cell_angle_gamma 97.74(4)
_cell_formula_units_Z 8
_cell_length_a 11.068(3)
_cell_length_b 13.385(3)
_cell_length_c 13.625(4)
_cod_database_code 5000206

loop_
_symmetry_equiv_pos_site_id
_symmetry_equiv_pos_as_xyz
1 x,y,z
2 -x,-y,-z

loop_
_atom_site_label
_atom_site_type_symbol
_atom_site_fract_x
_atom_site_fract_y
_atom_site_fract_z
C1 C 0.56480 0.88980 0.23630
C2 C 0.61490 0.92580 0.33160
C3 C 0.70650 1.00970 0.35300
C4 C 0.74520 1.05840 0.27450
C5 C 0.69860 1.02080 0.17780
C6 C 0.60890 0.93620 0.15750
C7 C 0.76190 1.04630 0.46020
C8 C 0.86170 1.13870 0.46840
C9 C 0.81850 0.95750 0.49190
C10 C 0.66180 1.07590 0.53150
C11 C 0.56440 0.89630 0.05290
O1 O 0.47180 0.82240 0.03940
O2 O 0.61460 0.93010 -0.01670
H1 H 0.49900 0.83000 0.22400
H2 H 0.58900 0.89000 0.38600
H3 H 0.81400 1.11800 0.28300
H4 H 0.72600 1.05700 0.12500
H5 H 0.46100 0.80200 -0.03000
H6 H 0.93500 1.11900 0.42800
H7 H 0.83100 1.20200 0.45300
H8 H 0.90100 1.15600 0.53800
H9 H 0.75100 0.89900 0.48800
H10 H 0.88100 0.93900 0.44900
H11 H 0.85300 0.98500 0.56800
H12 H 0.70300 1.10100 0.60100
H13 H 0.61400 1.13200 0.51300
H14 H 0.59900 1.01600 0.53200
C12 C 0.10610 0.45230 0.72650
C13 C 0.14120 0.47400 0.82710
C14 C 0.21330 0.41350 0.86880
C15 C 0.24650 0.32730 0.80590
C16 C 0.21350 0.30560 0.70520
C17 C 0.14400 0.36840 0.66500
C18 C 0.25470 0.44260 0.97960
C19 C 0.32460 0.36200 1.01220
C20 C 0.14340 0.45360 1.04460
C21 C 0.33780 0.54560 0.99450
C22 C 0.11410 0.34330 0.55510
O3 O 0.02880 0.39210 0.52520
O4 O 0.16540 0.28170 0.49920
H15 H 0.05600 0.49500 0.70000
H16 H 0.11900 0.53700 0.87100
H17 H 0.30500 0.28100 0.83000
H18 H 0.23600 0.24800 0.66300
H19 H 0.02300 0.38100 0.46500
H20 H 0.35300 0.38800 1.07900
H21 H 0.27000 0.29300 1.00600
H22 H 0.40200 0.35500 0.96900
H23 H 0.17000 0.46900 1.11500
H24 H 0.09600 0.51000 1.03000
H25 H 0.08300 0.39100 1.03000
H26 H 0.28800 0.60100 0.97700
H27 H 0.36400 0.56600 1.06500
H28 H 0.41000 0.54200 0.95700
C23 C 0.53050 0.74050 -0.39910
C24 C 0.50480 0.68960 -0.49610
C25 C 0.39590 0.62590 -0.52450
C26 C 0.31260 0.61480 -0.45060
C27 C 0.33840 0.66320 -0.35200
C28 C 0.44770 0.72680 -0.32550
C29 C 0.36510 0.57360 -0.63410
C30 C 0.27940 0.47350 -0.64190
C31 C 0.30310 0.64430 -0.68480
C32 C 0.47750 0.54720 -0.68710
C33 C 0.47650 0.77760 -0.21970
O5 O 0.57270 0.84580 -0.20530
O6 O 0.41090 0.75510 -0.15200
H29 H 0.61200 0.78100 -0.38100
H30 H 0.55800 0.69900 -0.54700
H31 H 0.23100 0.57400 -0.46700
H32 H 0.27500 0.65000 -0.29800
H33 H 0.59000 0.86900 -0.14500
H34 H 0.25900 0.44500 -0.71600
H35 H 0.31200 0.42900 -0.60500
H36 H 0.20500 0.47900 -0.60900
H37 H 0.27600 0.61000 -0.76200
H38 H 0.24200 0.66900 -0.65300
H39 H 0.37600 0.70800 -0.68200
H40 H 0.45200 0.50800 -0.75600
H41 H 0.52600 0.61200 -0.69500
H42 H 0.53700 0.51500 -0.66000
C34 C 0.08450 0.17600 0.10300
C35 C 0.05360 0.14430 0.00090
C36 C -0.05500 0.16320 -0.04010
C37 C -0.13370 0.21440 0.02420
C38 C -0.10390 0.24760 0.12560
C39 C 0.00520 0.22810 0.16510
C40 C -0.09010 0.13150 -0.15190
C41 C 0.00480 0.07440 -0.20970
C42 C -0.21340 0.06280 -0.16620
C43 C -0.10110 0.22890 -0.19410
C44 C 0.03590 0.26300 0.27360
O7 O 0.12720 0.22300 0.30610
O8 O -0.02090 0.32320 0.32850
H43 H 0.16700 0.17100 0.12900
H44 H 0.11400 0.11100 -0.03800
H45 H -0.21700 0.22500 -0.00200
H46 H -0.16400 0.27900 0.16600
H47 H 0.14500 0.24500 0.35900
H48 H 0.09500 0.11800 -0.20100
H49 H 0.00900 0.00800 -0.18300
H50 H -0.01900 0.05700 -0.28100
H51 H -0.23600 0.04100 -0.23900
H52 H -0.21500 0.00700 -0.13500
H53 H -0.28400 0.10100 -0.13600
H54 H -0.12500 0.20700 -0.26500
H55 H -0.16500 0.26600 -0.15900
H56 H -0.01900 0.27300 -0.18500

loop_
_atom_type_symbol
_atom_type_radius_bond
C 0.68
H 0.23
O 0.68
